data_9011079
loop_
_publ_author_name
'Marabello, D.'
'Bianchi, R.'
'Gervasio, G.'
'Cargnoni, F.'

_publ_section_title
;An experimental (120K) and theoretical electron-density study of KMnO4 and
 KClO4 Locality: synthetic Note: potassium perchlorate T = 120 K
;
_journal_issue 5
_journal_name_full 'Acta Crystallographica, Section A'
_journal_page_first 494
_journal_page_last 501
_journal_paper_doi 10.1107/S0108767304015260
_journal_volume 60
_journal_year 2004
_chemical_compound_source Synthetic
_chemical_formula_structural KClO4
_chemical_formula_sum 'Cl K O4'
_space_group_IT_number 62
_symmetry_space_group_name_Hall '-P 2ac 2n'
_symmetry_space_group_name_H-M 'P n m a'
_cell_angle_alpha 90
_cell_angle_beta 90
_cell_angle_gamma 90
_cell_length_a 8.7684
_cell_length_b 5.6237
_cell_length_c 7.2039
_cell_formula_units_Z 4
_cell_volume 355.230
_database_code_amcsd 0009335
_diffrn_ambient_temperature 120
_exptl_crystal_density_diffrn 2.591
_cod_original_formula_sum 'K Cl O4'
_cod_database_code 9011079
_amcsd_formula_title KClO4

loop_
_space_group_symop_operation_xyz
x,y,z
x,1/2-y,z
-x,1/2+y,-z
1/2-x,1/2+y,1/2+z
1/2+x,1/2-y,1/2-z
1/2+x,y,1/2-z
1/2-x,-y,1/2+z
-x,-y,-z

loop_
_atom_site_aniso_label
_atom_site_aniso_U_11
_atom_site_aniso_U_22
_atom_site_aniso_U_33
_atom_site_aniso_U_12
_atom_site_aniso_U_13
_atom_site_aniso_U_23
K 0.01024 0.01461 0.01239 0.00000 0.00033 0.00000
Cl 0.00852 0.00966 0.00890 0.00000 0.00012 0.00000
O1 0.01270 0.02410 0.02070 0.00000 -0.00820 0.00000
O2 0.01520 0.01800 0.01250 0.00000 -0.00570 0.00000
O3 0.01590 0.01120 0.01440 0.00010 0.00120 -0.00360

loop_
_atom_site_label
_atom_site_fract_x
_atom_site_fract_y
_atom_site_fract_z
K 0.31965 0.25000 0.66139
Cl 0.43049 0.25000 0.18838
O1 0.30600 0.25000 0.05710
O2 0.57460 0.25000 0.09390
O3 0.41911 0.04060 0.30560

loop_
_cod_related_entry_id
_cod_related_entry_database
_cod_related_entry_code
1 AMCSD 0009335
